data_2016070
loop_
_publ_author_name
'Garden, Simon J.'
'Cust\'odio, C\'intia de A.'
'Wardell, James L.'
'Low, John N.'
'Glidewell, Christopher'

_publ_section_title
;
 2-Cyano-4-iodoacetanilide: a hydrogen-bonded chain of
 <i>R</i>~2~^2^(12) and <i>R</i>~2~^2^(14) rings
;
_journal_coeditor_code SK3136
_journal_issue 7
_journal_name_full 'Acta Crystallographica Section C'
_journal_page_first o408
_journal_page_last o410
_journal_paper_doi 10.1107/S0108270107026492
_journal_volume 63
_journal_year 2007
_chemical_formula_iupac 'C9 H7 I N2 O'
_chemical_formula_moiety 'C9 H7 I N2 O'
_chemical_formula_sum 'C9 H7 I N2 O'
_chemical_formula_weight 286.07
_chemical_name_systematic
;
2-cyano-4-iodoacetanilide
;
_space_group_IT_number 2
_symmetry_cell_setting triclinic
_symmetry_space_group_name_Hall '-P 1'
_symmetry_space_group_name_H-M 'P -1'
_atom_sites_solution_hydrogens geom
_atom_sites_solution_primary direct
_atom_sites_solution_secondary difmap
_cell_angle_alpha 109.7520(17)
_cell_angle_beta 98.598(2)
_cell_angle_gamma 90.926(2)
_cell_formula_units_Z 2
_cell_length_a 4.6657(2)
_cell_length_b 9.4172(4)
_cell_length_c 11.6841(4)
_cell_measurement_reflns_used 2160
_cell_measurement_temperature 120(2)
_cell_measurement_theta_max 27.48
_cell_measurement_theta_min 3.44
_cell_volume 476.51(3)
_computing_cell_refinement 'DENZO (Otwinowski & Minor, 1997) and COLLECT'
_computing_data_collection 'COLLECT (Nonius, 1999)'
_computing_data_reduction 'DENZO and COLLECT'
_computing_molecular_graphics 'PLATON (Spek, 2003)'
_computing_publication_material 'SHELXL97 and PRPKAPPA (Ferguson, 1999)'
_computing_structure_refinement 'OSCAIL and SHELXL97 (Sheldrick, 1997)'
_computing_structure_solution 'OSCAIL (McArdle, 2003) and SHELXS97 (Sheldrick, 1997)'
_diffrn_ambient_temperature 120(2)
_diffrn_detector_area_resol_mean 9.091
_diffrn_measured_fraction_theta_full 0.994
_diffrn_measured_fraction_theta_max 0.991
_diffrn_measurement_device_type 'Bruker--Nonius KappaCCD'
_diffrn_measurement_method '\f & \w scans'
_diffrn_radiation_monochromator graphite
_diffrn_radiation_source 'Bruker-Nonius FR591 rotating anode'
_diffrn_radiation_type 'Mo K\a'
_diffrn_radiation_wavelength 0.71073
_diffrn_reflns_av_R_equivalents 0.0378
_diffrn_reflns_av_sigmaI/netI 0.0353
_diffrn_reflns_limit_h_max 6
_diffrn_reflns_limit_h_min -6
_diffrn_reflns_limit_k_max 12
_diffrn_reflns_limit_k_min -12
_diffrn_reflns_limit_l_max 15
_diffrn_reflns_limit_l_min -15
_diffrn_reflns_number 7314
_diffrn_reflns_theta_full 25.00
_diffrn_reflns_theta_max 27.48
_diffrn_reflns_theta_min 3.44
_diffrn_standards_decay_% 0
_diffrn_standards_number 0
_exptl_absorpt_coefficient_mu 3.320
_exptl_absorpt_correction_T_max 0.937
_exptl_absorpt_correction_T_min 0.503
_exptl_absorpt_correction_type multi-scan
_exptl_absorpt_process_details '(SADABS; Sheldrick, 2003)'
_exptl_crystal_colour colourless
_exptl_crystal_density_diffrn 1.994
_exptl_crystal_density_method 'not measured'
_exptl_crystal_description plate
_exptl_crystal_F_000 272
_exptl_crystal_size_max 0.24
_exptl_crystal_size_mid 0.06
_exptl_crystal_size_min 0.02
_refine_diff_density_max 0.557
_refine_diff_density_min -0.486
_refine_ls_extinction_method none
_refine_ls_goodness_of_fit_ref 1.041
_refine_ls_hydrogen_treatment constr
_refine_ls_matrix_type full
_refine_ls_number_parameters 119
_refine_ls_number_reflns 2160
_refine_ls_number_restraints 0
_refine_ls_restrained_S_all 1.041
_refine_ls_R_factor_all 0.0285
_refine_ls_R_factor_gt 0.0265
_refine_ls_shift/su_max 0.001
_refine_ls_shift/su_mean 0.000
_refine_ls_structure_factor_coef Fsqd
_refine_ls_weighting_details 'w=1/[\s^2^(Fo^2^)P)^2^+1.1640P] where P=(Fo^2^+2Fc^2^)/3'
_refine_ls_weighting_scheme calc
_refine_ls_wR_factor_gt 0.0564
_refine_ls_wR_factor_ref 0.0577
_reflns_number_gt 2047
_reflns_number_total 2160
_reflns_threshold_expression I>2\s(I)
_cod_data_source_file sk3136.cif
_cod_data_source_block I
_cod_database_code 2016070
_cod_database_fobs_code 2016070

loop_
_symmetry_equiv_pos_as_xyz
'x, y, z'
'-x, -y, -z'

loop_
_atom_site_type_symbol
_atom_site_label
_atom_site_fract_x
_atom_site_fract_y
_atom_site_fract_z
_atom_site_U_iso_or_equiv
_atom_site_adp_type
_atom_site_calc_flag
_atom_site_refinement_flags
_atom_site_occupancy
C C1 0.4745(6) 0.7510(3) 0.4281(3) 0.0158(5) Uani d . 1
N N1 0.5835(5) 0.7571(3) 0.5479(2) 0.0181(5) Uani d . 1
C C11 0.4614(6) 0.8221(3) 0.6515(3) 0.0187(6) Uani d . 1
O O1 0.2268(5) 0.8773(3) 0.6482(2) 0.0253(5) Uani d . 1
C C12 0.6356(7) 0.8183(4) 0.7689(3) 0.0235(6) Uani d . 1
C C2 0.5777(6) 0.6477(3) 0.3278(3) 0.0171(6) Uani d . 1
C C21 0.7918(6) 0.5453(3) 0.3466(3) 0.0195(6) Uani d . 1
N N2 0.9606(6) 0.4631(3) 0.3599(3) 0.0265(6) Uani d . 1
C C3 0.4760(6) 0.6388(3) 0.2069(3) 0.0197(6) Uani d . 1
C C4 0.2682(6) 0.7335(3) 0.1854(3) 0.0191(6) Uani d . 1
I I4 0.10582(5) 0.72195(2) 0.005121(18) 0.02832(8) Uani d . 1
C C5 0.1651(6) 0.8377(3) 0.2832(3) 0.0197(6) Uani d . 1
C C6 0.2676(6) 0.8468(3) 0.4032(3) 0.0180(6) Uani d . 1
H H1 0.7419 0.7136 0.5549 0.022 Uiso d R 1
H H12A 0.5702 0.8937 0.8393 0.035 Uiso calc R 1
H H12B 0.8418 0.8414 0.7700 0.035 Uiso calc R 1
H H12C 0.6087 0.7175 0.7743 0.035 Uiso calc R 1
H H3 0.5490 0.5684 0.1401 0.024 Uiso calc R 1
H H5 0.0234 0.9032 0.2678 0.024 Uiso calc R 1
H H6 0.1962 0.9192 0.4694 0.022 Uiso calc R 1

loop_
_atom_site_aniso_label
_atom_site_aniso_U_11
_atom_site_aniso_U_22
_atom_site_aniso_U_33
_atom_site_aniso_U_12
_atom_site_aniso_U_13
_atom_site_aniso_U_23
C1 0.0115(13) 0.0173(13) 0.0169(14) -0.0006(10) -0.0013(10) 0.0052(11)
N1 0.0117(12) 0.0225(13) 0.0191(12) 0.0059(9) 0.0019(9) 0.0061(10)
C11 0.0181(15) 0.0173(14) 0.0227(15) 0.0014(11) 0.0060(12) 0.0082(12)
O1 0.0218(11) 0.0302(12) 0.0297(12) 0.0115(9) 0.0115(9) 0.0145(10)
C12 0.0252(16) 0.0284(16) 0.0196(15) 0.0033(13) 0.0062(12) 0.0104(13)
C2 0.0141(14) 0.0142(13) 0.0217(15) 0.0015(10) 0.0017(11) 0.0051(11)
C21 0.0190(15) 0.0186(14) 0.0200(15) 0.0007(11) 0.0037(11) 0.0055(12)
N2 0.0255(15) 0.0234(14) 0.0305(15) 0.0072(11) 0.0045(11) 0.0087(12)
C3 0.0205(15) 0.0188(14) 0.0180(14) 0.0030(11) 0.0028(11) 0.0042(11)
C4 0.0194(15) 0.0201(14) 0.0172(14) 0.0020(11) 0.0000(11) 0.0070(11)
I4 0.03228(14) 0.03270(13) 0.02011(12) 0.00763(9) -0.00067(9) 0.01112(9)
C5 0.0170(14) 0.0172(14) 0.0251(15) 0.0042(11) 0.0013(12) 0.0082(12)
C6 0.0145(14) 0.0169(13) 0.0216(15) 0.0044(10) 0.0030(11) 0.0052(11)

loop_
_atom_type_symbol
_atom_type_description
_atom_type_scat_dispersion_real
_atom_type_scat_dispersion_imag
_atom_type_scat_source
C C 0.0033 0.0016 'International Tables Vol C Tables 4.2.6.8 and 6.1.1.4'
H H 0.0000 0.0000 'International Tables Vol C Tables 4.2.6.8 and 6.1.1.4'
I I -0.4742 1.8119 'International Tables Vol C Tables 4.2.6.8 and 6.1.1.4'
N N 0.0061 0.0033 'International Tables Vol C Tables 4.2.6.8 and 6.1.1.4'
O O 0.0106 0.0060 'International Tables Vol C Tables 4.2.6.8 and 6.1.1.4'

loop_
_geom_angle_atom_site_label_1
_geom_angle_atom_site_label_2
_geom_angle_atom_site_label_3
_geom_angle
_geom_angle_publ_flag
C6 C1 N1 122.5(3) y
N1 C1 C2 119.8(2) no
C6 C1 C2 117.6(3) no
C1 N1 C11 126.8(2) y
C11 N1 H1 118.5 no
C1 N1 H1 114.7 no
N1 C11 O1 122.6(3) y
O1 C11 C12 122.4(3) no
N1 C11 C12 115.0(3) no
C11 C12 H12A 109.5 no
C11 C12 H12B 109.5 no
H12A C12 H12B 109.5 no
C11 C12 H12C 109.5 no
H12A C12 H12C 109.5 no
H12B C12 H12C 109.5 no
C3 C2 C1 121.6(3) no
C3 C2 C21 117.7(3) no
C1 C2 C21 120.7(3) no
N2 C21 C2 179.1(3) no
C4 C3 C2 119.3(3) no
C4 C3 H3 120.3 no
C2 C3 H3 120.3 no
C3 C4 C5 120.2(3) no
C3 C4 I4 120.5(2) no
C5 C4 I4 119.3(2) no
C6 C5 C4 120.3(3) no
C6 C5 H5 119.8 no
C4 C5 H5 119.8 no
C5 C6 C1 120.9(3) no
C5 C6 H6 119.5 no
C1 C6 H6 119.5 no

loop_
_geom_bond_atom_site_label_1
_geom_bond_atom_site_label_2
_geom_bond_distance
_geom_bond_publ_flag
C1 N1 1.397(4) no
C1 C6 1.398(4) no
C1 C2 1.402(4) no
N1 C11 1.371(4) no
N1 H1 0.86 no
C11 O1 1.220(4) no
C11 C12 1.498(4) no
C12 H12A 0.98 no
C12 H12B 0.98 no
C12 H12C 0.98 no
C2 C3 1.394(4) no
C2 C21 1.444(4) no
C21 N2 1.144(4) no
C3 C4 1.380(4) no
C3 H3 0.95 no
C4 C5 1.386(4) no
C4 I4 2.095(3) no
C5 C6 1.385(4) no
C5 H5 0.95 no
C6 H6 0.95 no

loop_
_geom_hbond_atom_site_label_D
_geom_hbond_atom_site_label_H
_geom_hbond_atom_site_label_A
_geom_hbond_site_symmetry_A
_geom_hbond_distance_DH
_geom_hbond_distance_HA
_geom_hbond_distance_DA
_geom_hbond_angle_DHA
_geom_hbond_publ_flag
N1 H1 N2 2_766 0.86 2.54 3.309(4) 149 y
C5 H5 O1 2_576 0.95 2.38 3.214(4) 147 y
C6 H6 O1 . 0.95 2.24 2.815(4) 118 y

loop_
_geom_torsion_atom_site_label_1
_geom_torsion_atom_site_label_2
_geom_torsion_atom_site_label_3
_geom_torsion_atom_site_label_4
_geom_torsion
_geom_torsion_publ_flag
C6 C1 N1 C11 18.5(4) no
C2 C1 N1 C11 -162.9(3) no
C1 N1 C11 O1 3.8(5) no
C1 N1 C11 C12 -177.0(3) no
N1 C1 C2 C3 -179.5(3) no
C6 C1 C2 C3 -0.8(4) no
N1 C1 C2 C21 1.2(4) no
C6 C1 C2 C21 179.9(3) no
C1 C2 C3 C4 -0.2(4) no
C21 C2 C3 C4 179.1(3) no
C2 C3 C4 C5 0.9(4) no
C2 C3 C4 I4 -179.2(2) no
C3 C4 C5 C6 -0.6(4) no
I4 C4 C5 C6 179.5(2) no
C4 C5 C6 C1 -0.5(4) no
N1 C1 C6 C5 179.8(3) no
C2 C1 C6 C5 1.1(4) no

loop_
_cod_related_entry_id
_cod_related_entry_database
_cod_related_entry_code
1 ChemSpider 9143310
